data_4086457
loop_
_publ_author_name
'Wiltse, Heather R.'
'Johnson, Alyssa N.'
'Durand, Raphael J.'
'Brennessel, William'
'Chin, Robert M.'

_publ_section_title
;
 Syntheses, Characterization, and Reactivity of Diruthenium Hydrido
 Complexes
;
_journal_issue 8
_journal_name_full Organometallics
_journal_page_first 1079
_journal_paper_doi 10.1021/acs.organomet.6b00067
_journal_volume 35
_journal_year 2016
_chemical_formula_moiety 'C52 H67 N4 Ru2, C O3 F3 S, 2.5(C6 H6)'
_chemical_formula_sum 'C68 H82 F3 N4 O3 Ru2 S'
_chemical_formula_weight 1294.57
_chemical_name_common unimc31
_space_group_crystal_system orthorhombic
_space_group_IT_number 43
_space_group_name_Hall 'F 2 -2d'
_space_group_name_H-M_alt 'F d d 2'
_symmetry_space_group_name_Hall 'F 2 -2d'
_symmetry_space_group_name_H-M 'F d d 2'
_atom_sites_solution_hydrogens mixed
_atom_sites_solution_primary direct
_atom_sites_solution_secondary difmap
_audit_creation_method SHELXL-2014/7
_cell_angle_alpha 90
_cell_angle_beta 90
_cell_angle_gamma 90
_cell_formula_units_Z 16
_cell_length_a 38.385(4)
_cell_length_b 40.031(4)
_cell_length_c 16.3398(15)
_cell_measurement_reflns_used 3945
_cell_measurement_temperature 100.0(5)
_cell_measurement_theta_max 34.62
_cell_measurement_theta_min 2.53
_cell_volume 25108(4)
_computing_cell_refinement 'SAINT (Bruker, 2014)'
_computing_data_collection 'APEX2 (Bruker, 2014)'
_computing_data_reduction 'SAINT (Bruker, 2014)'
_computing_molecular_graphics 'SHELXTL (Sheldrick, 2008)'
_computing_publication_material 'SHELXTL (Sheldrick, 2008)'
_computing_structure_refinement 'SHELXL-2014/7 (Sheldrick, 2015)'
_computing_structure_solution 'SIR2011 (Burla et al., 2012)'
_diffrn_ambient_temperature 100.0(5)
_diffrn_measured_fraction_theta_full 0.994
_diffrn_measured_fraction_theta_max 0.992
_diffrn_measurement_device_type 'Bruker SMART APEX II CCD platform'
_diffrn_measurement_method '\w scans'
_diffrn_radiation_type MoK\a
_diffrn_radiation_wavelength 0.71073
_diffrn_reflns_av_R_equivalents 0.0891
_diffrn_reflns_av_unetI/netI 0.0907
_diffrn_reflns_Laue_measured_fraction_full 0.994
_diffrn_reflns_Laue_measured_fraction_max 0.992
_diffrn_reflns_limit_h_max 63
_diffrn_reflns_limit_h_min -63
_diffrn_reflns_limit_k_max 66
_diffrn_reflns_limit_k_min -66
_diffrn_reflns_limit_l_max 26
_diffrn_reflns_limit_l_min -26
_diffrn_reflns_number 144900
_diffrn_reflns_point_group_measured_fraction_full 0.975
_diffrn_reflns_point_group_measured_fraction_max 0.973
_diffrn_reflns_theta_full 36.319
_diffrn_reflns_theta_max 36.360
_diffrn_reflns_theta_min 2.035
_diffrn_source 'fine-focus sealed tube'
_exptl_absorpt_coefficient_mu 0.572
_exptl_absorpt_correction_T_max 0.7471
_exptl_absorpt_correction_T_min 0.6302
_exptl_absorpt_correction_type multi-scan
_exptl_absorpt_process_details 'SADABS (Sheldrick, 2014)'
_exptl_crystal_colour purple
_exptl_crystal_density_diffrn 1.370
_exptl_crystal_description plate
_exptl_crystal_F_000 10768
_exptl_crystal_size_max 0.28
_exptl_crystal_size_mid 0.24
_exptl_crystal_size_min 0.16
_refine_diff_density_max 1.398
_refine_diff_density_min -0.704
_refine_diff_density_rms 0.108
_refine_ls_abs_structure_details
; 
 Flack x determined using 7742 quotients [(I+)-(I-)]/[(I+)+(I-)] 
 (Parsons, Flack and Wagner, Acta Cryst. B69 (2013) 249-259). 
;
_refine_ls_abs_structure_Flack 0.016(10)
_refine_ls_extinction_method none
_refine_ls_goodness_of_fit_ref 0.989
_refine_ls_hydrogen_treatment mixed
_refine_ls_matrix_type full
_refine_ls_number_parameters 893
_refine_ls_number_reflns 29710
_refine_ls_number_restraints 272
_refine_ls_restrained_S_all 0.992
_refine_ls_R_factor_all 0.0818
_refine_ls_R_factor_gt 0.0504
_refine_ls_shift/su_max 0.003
_refine_ls_shift/su_mean 0.000
_refine_ls_structure_factor_coef Fsqd
_refine_ls_weighting_details 'w=1/[\s^2^(Fo^2^)+(0.0491P)^2^] where P=(Fo^2^+2Fc^2^)/3'
_refine_ls_weighting_scheme calc
_refine_ls_wR_factor_gt 0.1014
_refine_ls_wR_factor_ref 0.1124
_reflns_Friedel_coverage 0.909
_reflns_Friedel_fraction_full 0.956
_reflns_Friedel_fraction_max 0.953
_reflns_number_gt 21423
_reflns_number_total 29710
_reflns_threshold_expression 'I > 2\s(I)'
_cod_data_source_file om6b00067_si_002.cif
_cod_data_source_block unimc31
_cod_depositor_comments 'Adding full bibliography for 4086455--4086457.cif.'
_cod_original_cell_volume 25107(4)
_cod_database_code 4086457
_shelx_shelxl_version_number 2014/7
_shelx_space_group_comment
; 
The symmetry employed for this shelxl refinement is uniquely defined 
by the following loop, which should always be used as a source of 
symmetry information in preference to the above space-group names. 
They are only intended as comments. 
;
_shelx_estimated_absorpt_t_min 0.856
_shelx_estimated_absorpt_t_max 0.914

loop_
_space_group_symop_operation_xyz
'x, y, z'
'-x, -y, z'
'x+1/4, -y+1/4, z+1/4'
'-x+1/4, y+1/4, z+1/4'
'x, y+1/2, z+1/2'
'-x, -y+1/2, z+1/2'
'x+1/4, -y+3/4, z+3/4'
'-x+1/4, y+3/4, z+3/4'
'x+1/2, y, z+1/2'
'-x+1/2, -y, z+1/2'
'x+3/4, -y+1/4, z+3/4'
'-x+3/4, y+1/4, z+3/4'
'x+1/2, y+1/2, z'
'-x+1/2, -y+1/2, z'
'x+3/4, -y+3/4, z+1/4'
'-x+3/4, y+3/4, z+1/4'

loop_
_atom_site_label
_atom_site_type_symbol
_atom_site_fract_x
_atom_site_fract_y
_atom_site_fract_z
_atom_site_U_iso_or_equiv
_atom_site_adp_type
_atom_site_occupancy
_atom_site_site_symmetry_order
_atom_site_calc_flag
_atom_site_refinement_flags_posn
_atom_site_refinement_flags_adp
_atom_site_refinement_flags_occupancy
_atom_site_disorder_assembly
_atom_site_disorder_group
Ru1 Ru 0.76448(2) 0.04085(2) 0.26774(2) 0.01586(6) Uani 1 1 d . . . . .
Ru2 Ru 0.77313(2) 0.01291(2) 0.44764(2) 0.01749(6) Uani 1 1 d . . . . .
H1 H 0.7608(12) 0.0415(12) 0.375(3) 0.021(12) Uiso 1 1 d . . . . .
N1 N 0.71007(8) 0.03862(8) 0.2617(2) 0.0179(6) Uani 1 1 d . . . . .
N2 N 0.74885(8) 0.09023(8) 0.2870(2) 0.0184(6) Uani 1 1 d . . . . .
N3 N 0.76010(8) 0.05618(8) 0.5136(2) 0.0184(6) Uani 1 1 d . . . . .
N4 N 0.71938(9) 0.00855(8) 0.4655(2) 0.0198(7) Uani 1 1 d . . . . .
C1 C 0.69061(10) 0.01131(10) 0.2417(3) 0.0198(7) Uani 1 1 d . . . . .
H1A H 0.7019 -0.0098 0.2399 0.024 Uiso 1 1 calc R U . . .
C2 C 0.65567(10) 0.01253(10) 0.2239(3) 0.0214(8) Uani 1 1 d . . . . .
H2A H 0.6438 -0.0073 0.2082 0.026 Uiso 1 1 calc R U . . .
C3 C 0.63737(10) 0.04308(10) 0.2288(3) 0.0215(8) Uani 1 1 d . . . . .
C4 C 0.65647(10) 0.07038(10) 0.2548(3) 0.0236(8) Uani 1 1 d . . . . .
H4A H 0.6451 0.0912 0.2628 0.028 Uiso 1 1 calc R U . . .
C5 C 0.69230(9) 0.06767(9) 0.2696(3) 0.0184(6) Uani 1 1 d . . . . .
C6 C 0.71448(10) 0.09707(9) 0.2857(2) 0.0195(7) Uani 1 1 d . . . . .
C7 C 0.70164(11) 0.12962(10) 0.2898(3) 0.0243(8) Uani 1 1 d . . . . .
H7A H 0.6772 0.1334 0.2909 0.029 Uiso 1 1 calc R U . . .
C8 C 0.72436(11) 0.15635(10) 0.2922(3) 0.0238(8) Uani 1 1 d D . . . .
C9 C 0.75955(11) 0.14886(10) 0.2967(3) 0.0251(8) Uani 1 1 d . . . . .
H9A H 0.7762 0.1664 0.3000 0.030 Uiso 1 1 calc R U . . .
C10 C 0.77063(10) 0.11613(10) 0.2965(3) 0.0246(8) Uani 1 1 d . . . . .
H10A H 0.7948 0.1117 0.3034 0.029 Uiso 1 1 calc R U . . .
C11 C 0.59988(10) 0.04615(11) 0.1992(3) 0.0291(9) Uani 1 1 d . . . . .
C12 C 0.58438(12) 0.08065(13) 0.2164(4) 0.0447(15) Uani 1 1 d . . . . .
H12A H 0.5877 0.0862 0.2743 0.067 Uiso 1 1 calc R U . . .
H12B H 0.5594 0.0805 0.2037 0.067 Uiso 1 1 calc R U . . .
H12C H 0.5961 0.0974 0.1823 0.067 Uiso 1 1 calc R U . . .
C13 C 0.60029(15) 0.03989(18) 0.1051(4) 0.0503(16) Uani 1 1 d . . . . .
H13A H 0.6169 0.0551 0.0792 0.075 Uiso 1 1 calc R U . . .
H13B H 0.5770 0.0439 0.0827 0.075 Uiso 1 1 calc R U . . .
H13C H 0.6072 0.0167 0.0943 0.075 Uiso 1 1 calc R U . . .
C14 C 0.57666(13) 0.02010(15) 0.2405(4) 0.0453(14) Uani 1 1 d . . . . .
H14A H 0.5745 0.0253 0.2989 0.068 Uiso 1 1 calc R U . . .
H14B H 0.5870 -0.0021 0.2339 0.068 Uiso 1 1 calc R U . . .
H14C H 0.5535 0.0204 0.2152 0.068 Uiso 1 1 calc R U . . .
C15 C 0.7125(2) 0.19268(18) 0.2828(6) 0.0277(10) Uani 0.550(7) 1 d D . P A 1
C16 C 0.7192(3) 0.2095(2) 0.3653(6) 0.0345(17) Uani 0.550(7) 1 d D . P A 1
H16A H 0.7137 0.2334 0.3612 0.052 Uiso 0.550(7) 1 calc R U P A 1
H16B H 0.7437 0.2067 0.3804 0.052 Uiso 0.550(7) 1 calc R U P A 1
H16C H 0.7044 0.1992 0.4073 0.052 Uiso 0.550(7) 1 calc R U P A 1
C17 C 0.6739(2) 0.1947(2) 0.2618(8) 0.041(2) Uani 0.550(7) 1 d D . P A 1
H17A H 0.6667 0.2181 0.2594 0.062 Uiso 0.550(7) 1 calc R U P A 1
H17B H 0.6603 0.1831 0.3040 0.062 Uiso 0.550(7) 1 calc R U P A 1
H17C H 0.6698 0.1841 0.2086 0.062 Uiso 0.550(7) 1 calc R U P A 1
C18 C 0.7342(3) 0.2090(2) 0.2167(6) 0.043(2) Uani 0.550(7) 1 d D . P A 1
H18A H 0.7296 0.2331 0.2162 0.065 Uiso 0.550(7) 1 calc R U P A 1
H18B H 0.7280 0.1995 0.1634 0.065 Uiso 0.550(7) 1 calc R U P A 1
H18C H 0.7589 0.2051 0.2276 0.065 Uiso 0.550(7) 1 calc R U P A 1
C15' C 0.7106(3) 0.1926(2) 0.2867(7) 0.0277(10) Uani 0.450(7) 1 d D . P A 5
C16' C 0.7319(3) 0.2179(3) 0.3368(8) 0.0345(17) Uani 0.450(7) 1 d D . P A 5
H16D H 0.7223 0.2404 0.3289 0.052 Uiso 0.450(7) 1 calc R U P A 5
H16E H 0.7562 0.2175 0.3185 0.052 Uiso 0.450(7) 1 calc R U P A 5
H16F H 0.7308 0.2120 0.3949 0.052 Uiso 0.450(7) 1 calc R U P A 5
C17' C 0.6721(3) 0.1958(3) 0.3122(9) 0.041(2) Uani 0.450(7) 1 d D . P A 5
H17D H 0.6654 0.2194 0.3131 0.062 Uiso 0.450(7) 1 calc R U P A 5
H17E H 0.6689 0.1862 0.3668 0.062 Uiso 0.450(7) 1 calc R U P A 5
H17F H 0.6574 0.1838 0.2728 0.062 Uiso 0.450(7) 1 calc R U P A 5
C18' C 0.7139(4) 0.2024(3) 0.1966(7) 0.043(2) Uani 0.450(7) 1 d D . P A 5
H18D H 0.7089 0.2263 0.1905 0.065 Uiso 0.450(7) 1 calc R U P A 5
H18E H 0.6972 0.1895 0.1640 0.065 Uiso 0.450(7) 1 calc R U P A 5
H18F H 0.7376 0.1977 0.1775 0.065 Uiso 0.450(7) 1 calc R U P A 5
C19 C 0.78274(10) 0.07927(11) 0.5396(3) 0.0234(8) Uani 1 1 d . . . . .
H19A H 0.8069 0.0747 0.5342 0.028 Uiso 1 1 calc R U . . .
C20 C 0.77294(11) 0.10927(11) 0.5736(3) 0.0242(8) Uani 1 1 d . . . . .
H20A H 0.7902 0.1247 0.5914 0.029 Uiso 1 1 calc R U . . .
C21 C 0.73768(11) 0.11706(10) 0.5819(3) 0.0221(8) Uani 1 1 d D . . . .
C22 C 0.71410(10) 0.09329(10) 0.5543(3) 0.0219(8) Uani 1 1 d . . . . .
H22A H 0.6898 0.0978 0.5568 0.026 Uiso 1 1 calc R U . . .
C23 C 0.72572(9) 0.06289(9) 0.5228(2) 0.0188(7) Uani 1 1 d . . . . .
C24 C 0.70279(10) 0.03528(10) 0.4999(2) 0.0209(8) Uani 1 1 d . . . . .
C25 C 0.66714(10) 0.03449(11) 0.5161(3) 0.0268(8) Uani 1 1 d . . . . .
H25A H 0.6561 0.0536 0.5386 0.032 Uiso 1 1 calc R U . . .
C26 C 0.64746(11) 0.00597(14) 0.4997(3) 0.0323(11) Uani 1 1 d D . . . .
C27 C 0.66470(12) -0.02005(12) 0.4611(3) 0.0313(10) Uani 1 1 d . . . . .
H27A H 0.6521 -0.0394 0.4452 0.038 Uiso 1 1 calc R U . . .
C28 C 0.69985(11) -0.01818(11) 0.4455(3) 0.0271(8) Uani 1 1 d . . . . .
H28A H 0.7109 -0.0366 0.4194 0.033 Uiso 1 1 calc R U . . .
C29 C 0.7233(3) 0.1509(2) 0.6128(6) 0.0286(15) Uani 0.519(7) 1 d D . P B 1
C30 C 0.7099(5) 0.1698(3) 0.5397(7) 0.089(5) Uani 0.519(7) 1 d D . P B 1
H30A H 0.7025 0.1539 0.4974 0.133 Uiso 0.519(7) 1 calc R U P B 1
H30B H 0.7285 0.1841 0.5179 0.133 Uiso 0.519(7) 1 calc R U P B 1
H30C H 0.6901 0.1837 0.5561 0.133 Uiso 0.519(7) 1 calc R U P B 1
C31 C 0.6935(3) 0.1460(3) 0.6698(8) 0.054(3) Uani 0.519(7) 1 d D U P B 1
H31A H 0.7008 0.1318 0.7155 0.081 Uiso 0.519(7) 1 calc R U P B 1
H31B H 0.6742 0.1353 0.6406 0.081 Uiso 0.519(7) 1 calc R U P B 1
H31C H 0.6859 0.1677 0.6908 0.081 Uiso 0.519(7) 1 calc R U P B 1
C32 C 0.7516(3) 0.1710(3) 0.6534(11) 0.079(4) Uani 0.519(7) 1 d D U P B 1
H32A H 0.7711 0.1739 0.6154 0.119 Uiso 0.519(7) 1 d R U P B 1
H32B H 0.7424 0.1929 0.6693 0.119 Uiso 0.519(7) 1 d R U P B 1
H32C H 0.7598 0.1591 0.7023 0.119 Uiso 0.519(7) 1 d R U P B 1
C29' C 0.7277(3) 0.1503(2) 0.6237(7) 0.0286(15) Uani 0.481(7) 1 d D . P B 5
C30' C 0.7345(5) 0.1470(4) 0.7132(7) 0.089(5) Uani 0.481(7) 1 d D . P B 5
H30D H 0.7234 0.1655 0.7424 0.133 Uiso 0.481(7) 1 calc R U P B 5
H30E H 0.7597 0.1474 0.7230 0.133 Uiso 0.481(7) 1 calc R U P B 5
H30F H 0.7249 0.1258 0.7328 0.133 Uiso 0.481(7) 1 calc R U P B 5
C31' C 0.7495(4) 0.1781(3) 0.5884(9) 0.054(3) Uani 0.481(7) 1 d D U P B 5
H31D H 0.7415 0.1996 0.6099 0.081 Uiso 0.481(7) 1 calc R U P B 5
H31E H 0.7474 0.1780 0.5286 0.081 Uiso 0.481(7) 1 calc R U P B 5
H31F H 0.7740 0.1747 0.6037 0.081 Uiso 0.481(7) 1 calc R U P B 5
C32' C 0.6904(3) 0.1584(4) 0.6065(12) 0.079(4) Uani 0.481(7) 1 d D U P B 5
H32D H 0.6754 0.1466 0.6455 0.119 Uiso 0.481(7) 1 calc R U P B 5
H32E H 0.6845 0.1515 0.5507 0.119 Uiso 0.481(7) 1 calc R U P B 5
H32F H 0.6868 0.1826 0.6120 0.119 Uiso 0.481(7) 1 calc R U P B 5
C33 C 0.60965(18) -0.00095(17) 0.5286(5) 0.0229(15) Uani 0.561(5) 1 d D . P C 1
C34 C 0.5983(2) 0.0266(2) 0.5883(6) 0.0349(15) Uani 0.561(5) 1 d D . P C 1
H34A H 0.5746 0.0219 0.6078 0.052 Uiso 0.561(5) 1 calc R U P C 1
H34B H 0.5986 0.0482 0.5602 0.052 Uiso 0.561(5) 1 calc R U P C 1
H34C H 0.6143 0.0272 0.6349 0.052 Uiso 0.561(5) 1 calc R U P C 1
C35 C 0.5876(2) 0.0010(2) 0.4501(5) 0.0369(15) Uani 0.561(5) 1 d D . P C 1
H35A H 0.5631 -0.0031 0.4634 0.055 Uiso 0.561(5) 1 calc R U P C 1
H35B H 0.5958 -0.0158 0.4110 0.055 Uiso 0.561(5) 1 calc R U P C 1
H35C H 0.5900 0.0233 0.4258 0.055 Uiso 0.561(5) 1 calc R U P C 1
C36 C 0.6047(2) -0.0351(2) 0.5710(6) 0.0358(15) Uani 0.561(5) 1 d D . P C 1
H36A H 0.5810 -0.0367 0.5927 0.054 Uiso 0.561(5) 1 calc R U P C 1
H36B H 0.6215 -0.0373 0.6159 0.054 Uiso 0.561(5) 1 calc R U P C 1
H36C H 0.6085 -0.0531 0.5312 0.054 Uiso 0.561(5) 1 calc R U P C 1
C33' C 0.6079(2) 0.0100(2) 0.5175(6) 0.0229(15) Uani 0.439(5) 1 d D . P C 5
C34' C 0.5887(3) -0.0195(3) 0.4779(7) 0.0349(15) Uani 0.439(5) 1 d D . P C 5
H34D H 0.5635 -0.0165 0.4841 0.052 Uiso 0.439(5) 1 calc R U P C 5
H34E H 0.5958 -0.0404 0.5047 0.052 Uiso 0.439(5) 1 calc R U P C 5
H34F H 0.5946 -0.0206 0.4196 0.052 Uiso 0.439(5) 1 calc R U P C 5
C35' C 0.6068(3) 0.0064(3) 0.6111(6) 0.0369(15) Uani 0.439(5) 1 d D . P C 5
H35D H 0.5831 0.0006 0.6282 0.055 Uiso 0.439(5) 1 calc R U P C 5
H35E H 0.6137 0.0275 0.6366 0.055 Uiso 0.439(5) 1 calc R U P C 5
H35F H 0.6229 -0.0113 0.6281 0.055 Uiso 0.439(5) 1 calc R U P C 5
C36' C 0.5900(3) 0.0426(2) 0.4914(7) 0.0358(15) Uani 0.439(5) 1 d D . P C 5
H36D H 0.5648 0.0405 0.4992 0.054 Uiso 0.439(5) 1 calc R U P C 5
H36E H 0.5950 0.0469 0.4335 0.054 Uiso 0.439(5) 1 calc R U P C 5
H36F H 0.5989 0.0611 0.5246 0.054 Uiso 0.439(5) 1 calc R U P C 5
C51 C 0.81855(9) 0.02522(10) 0.2650(3) 0.0206(7) Uani 1 1 d . . . . .
C52 C 0.79665(10) -0.00290(10) 0.2432(2) 0.0177(7) Uani 1 1 d . . . . .
C53 C 0.77799(11) 0.00548(10) 0.1710(3) 0.0219(8) Uani 1 1 d . . . . .
H53A H 0.7617 -0.0085 0.1437 0.026 Uiso 1 1 calc R U . . .
C54 C 0.78780(12) 0.03848(11) 0.1461(3) 0.0257(8) Uani 1 1 d . . . . .
H54A H 0.7794 0.0503 0.0997 0.031 Uiso 1 1 calc R U . . .
C55 C 0.81293(10) 0.05041(10) 0.2049(3) 0.0249(8) Uani 1 1 d . . . . .
H55A H 0.8240 0.0717 0.2036 0.030 Uiso 1 1 calc R U . . .
C56 C 0.80247(11) -0.02411(10) 0.3801(3) 0.0216(8) Uani 1 1 d . . . . .
C57 C 0.82509(10) 0.00375(11) 0.4017(3) 0.0228(8) Uani 1 1 d . . . . .
C58 C 0.82597(11) 0.00510(12) 0.4889(3) 0.0262(9) Uani 1 1 d . . . . .
H58A H 0.8384 0.0210 0.5207 0.031 Uiso 1 1 calc R U . . .
C59 C 0.80505(12) -0.02129(11) 0.5206(3) 0.0304(9) Uani 1 1 d . . . . .
H59A H 0.8014 -0.0262 0.5768 0.036 Uiso 1 1 calc R U . . .
C60 C 0.79069(11) -0.03875(10) 0.4539(3) 0.0252(8) Uani 1 1 d . . . . .
H60A H 0.7755 -0.0574 0.4579 0.030 Uiso 1 1 calc R U . . .
C61 C 0.84203(10) 0.02672(11) 0.3392(3) 0.0236(8) Uani 1 1 d . . . . .
C62 C 0.84534(11) 0.06213(12) 0.3722(3) 0.0283(9) Uani 1 1 d . . . . .
H62A H 0.8221 0.0712 0.3833 0.042 Uiso 1 1 calc R U . . .
H62B H 0.8571 0.0762 0.3315 0.042 Uiso 1 1 calc R U . . .
H62C H 0.8590 0.0619 0.4229 0.042 Uiso 1 1 calc R U . . .
C63 C 0.87915(11) 0.01385(14) 0.3177(3) 0.0351(11) Uani 1 1 d . . . . .
H63A H 0.8776 -0.0091 0.2973 0.053 Uiso 1 1 calc R U . . .
H63B H 0.8938 0.0144 0.3669 0.053 Uiso 1 1 calc R U . . .
H63C H 0.8894 0.0282 0.2755 0.053 Uiso 1 1 calc R U . . .
C64 C 0.79597(10) -0.03492(10) 0.2926(2) 0.0190(7) Uani 1 1 d . . . . .
C65 C 0.76057(10) -0.05301(9) 0.2839(3) 0.0211(8) Uani 1 1 d . . . . .
H65A H 0.7417 -0.0379 0.3002 0.032 Uiso 1 1 calc R U . . .
H65B H 0.7603 -0.0728 0.3191 0.032 Uiso 1 1 calc R U . . .
H65C H 0.7572 -0.0598 0.2268 0.032 Uiso 1 1 calc R U . . .
C66 C 0.82455(11) -0.05936(11) 0.2619(3) 0.0279(9) Uani 1 1 d . . . . .
H66A H 0.8472 -0.0480 0.2622 0.042 Uiso 1 1 calc R U . . .
H66B H 0.8190 -0.0666 0.2061 0.042 Uiso 1 1 calc R U . . .
H66C H 0.8255 -0.0789 0.2981 0.042 Uiso 1 1 calc R U . . .
C68 C 0.6562(2) 0.3538(3) 0.1385(6) 0.083(3) Uani 1 1 d . . . . .
H68A H 0.6548 0.3565 0.1962 0.100 Uiso 1 1 calc R U . . .
C69 C 0.64242(19) 0.3773(2) 0.0897(5) 0.070(2) Uani 1 1 d . . . . .
H69A H 0.6311 0.3961 0.1131 0.084 Uiso 1 1 calc R U . . .
C70 C 0.64462(18) 0.3742(2) 0.0037(5) 0.067(2) Uani 1 1 d . . . . .
H70A H 0.6356 0.3912 -0.0309 0.080 Uiso 1 1 calc R U . . .
C71 C 0.6598(2) 0.3465(2) -0.0288(6) 0.078(3) Uani 1 1 d . . . . .
H71A H 0.6607 0.3439 -0.0866 0.094 Uiso 1 1 calc R U . . .
C72 C 0.6737(2) 0.3224(2) 0.0194(7) 0.084(3) Uani 1 1 d . . . . .
H72A H 0.6844 0.3034 -0.0046 0.101 Uiso 1 1 calc R U . . .
C73 C 0.6724(2) 0.3258(3) 0.1067(8) 0.093(3) Uani 1 1 d . . . . .
H73A H 0.6822 0.3093 0.1415 0.112 Uiso 1 1 calc R U . . .
C74 C 0.76869(16) 0.38521(15) 0.0764(4) 0.0451(14) Uani 1 1 d . . . . .
H74A H 0.7601 0.3925 0.1279 0.054 Uiso 1 1 calc R U . . .
C75 C 0.74599(16) 0.37975(13) 0.0124(4) 0.0464(13) Uani 1 1 d . . . . .
H75A H 0.7217 0.3829 0.0195 0.056 Uiso 1 1 calc R U . . .
C76 C 0.75927(18) 0.36952(14) -0.0628(4) 0.0507(15) Uani 1 1 d . . . . .
H76A H 0.7440 0.3655 -0.1074 0.061 Uiso 1 1 calc R U . . .
C77 C 0.79444(19) 0.36527(15) -0.0724(4) 0.0515(16) Uani 1 1 d . . . . .
H77A H 0.8035 0.3585 -0.1240 0.062 Uiso 1 1 calc R U . . .
C78 C 0.81677(19) 0.37069(18) -0.0081(4) 0.0551(16) Uani 1 1 d . . . . .
H78A H 0.8411 0.3679 -0.0155 0.066 Uiso 1 1 calc R U . . .
C79 C 0.80425(18) 0.37996(18) 0.0653(4) 0.0525(15) Uani 1 1 d . . . . .
H79A H 0.8198 0.3830 0.1100 0.063 Uiso 1 1 calc R U . . .
C80 C 0.4930(7) 0.4983(7) 0.2599(7) 0.074(9) Uani 0.5 1 d D . P D -1
H80A H 0.4912 0.4965 0.3177 0.089 Uiso 0.5 1 calc R U P D -1
C81 C 0.5013(6) 0.4702(7) 0.2153(11) 0.057(5) Uani 0.5 1 d D . P D -1
H81A H 0.5048 0.4497 0.2433 0.069 Uiso 0.5 1 calc R U P D -1
C82 C 0.5046(7) 0.4710(7) 0.1309(11) 0.0442(19) Uani 0.5 1 d D . P D -1
H82A H 0.5103 0.4516 0.1001 0.053 Uiso 0.5 1 calc R U P D -1
C83 C 0.4991(8) 0.5017(7) 0.0944(6) 0.049(4) Uani 0.5 1 d D . P D -1
H83A H 0.5009 0.5035 0.0366 0.059 Uiso 0.5 1 calc R U P D -1
C84 C 0.4910(7) 0.5297(7) 0.1400(11) 0.0442(19) Uani 0.5 1 d D . P D -1
H84 H 0.4879 0.5503 0.1123 0.053 Uiso 0.5 1 calc R U P D -1
C85 C 0.4872(6) 0.5291(6) 0.2243(11) 0.057(5) Uani 0.5 1 d D . P D -1
H85 H 0.4812 0.5483 0.2551 0.069 Uiso 0.5 1 calc R U P D -1
S1 S 0.85820(11) 0.12861(11) 0.7153(3) 0.0326(9) Uani 0.416(4) 1 d D . P E 1
O1 O 0.8784(3) 0.1419(2) 0.7817(6) 0.046(2) Uani 0.416(4) 1 d D . P E 1
O2 O 0.8272(2) 0.1472(3) 0.6995(10) 0.055(2) Uani 0.416(4) 1 d D U P E 1
O3 O 0.8766(4) 0.1162(4) 0.6465(8) 0.076(3) Uani 0.416(4) 1 d D . P E 1
C67 C 0.8416(3) 0.0905(3) 0.7603(7) 0.039(3) Uani 0.416(4) 1 d D . P E 1
F1 F 0.8245(3) 0.0714(4) 0.7072(9) 0.046(2) Uani 0.416(4) 1 d D U P E 1
F2 F 0.8665(3) 0.0706(2) 0.7879(7) 0.055(2) Uani 0.416(4) 1 d D . P E 1
F3 F 0.8212(3) 0.0961(3) 0.8242(7) 0.076(3) Uani 0.416(4) 1 d D . P E 1
S1' S 0.87180(8) 0.10518(9) 0.6982(3) 0.0402(9) Uani 0.406(3) 1 d D . P F 5
O1' O 0.8837(3) 0.1316(3) 0.7504(8) 0.046(2) Uani 0.406(3) 1 d D . P F 5
O2' O 0.8914(3) 0.0742(2) 0.7002(8) 0.057(2) Uani 0.406(3) 1 d D . P F 5
O3' O 0.8605(5) 0.1150(4) 0.6185(6) 0.054(2) Uani 0.406(3) 1 d D U P F 5
C67' C 0.8324(3) 0.0921(3) 0.7500(7) 0.039(3) Uani 0.406(3) 1 d D . P F 5
F1' F 0.8151(3) 0.0685(3) 0.7095(9) 0.046(2) Uani 0.406(3) 1 d D U P F 5
F2' F 0.8098(2) 0.1172(2) 0.7573(6) 0.057(2) Uani 0.406(3) 1 d D . P F 5
F3' F 0.8386(3) 0.0802(3) 0.8244(6) 0.054(2) Uani 0.406(3) 1 d D . P F 5
S1" S 0.8637(3) 0.1256(3) 0.6773(9) 0.044(3) Uani 0.178(4) 1 d D . P G 6
O1" O 0.8960(4) 0.1340(6) 0.7147(16) 0.056(6) Uani 0.178(4) 1 d D . P G 6
O2" O 0.8368(5) 0.1506(5) 0.686(2) 0.062(6) Uani 0.178(4) 1 d D U P G 6
O3" O 0.8634(9) 0.1092(9) 0.5996(14) 0.064(6) Uani 0.178(4) 1 d D U P G 6
C67" C 0.8510(10) 0.0907(7) 0.741(2) 0.039(3) Uani 0.178(4) 1 d D . P G 6
F1" F 0.8188(6) 0.0793(8) 0.7271(19) 0.056(6) Uani 0.178(4) 1 d D U P G 6
F2" F 0.8724(6) 0.0661(5) 0.7383(17) 0.062(6) Uani 0.178(4) 1 d D . P G 6
F3" F 0.8495(6) 0.0981(7) 0.8241(12) 0.064(6) Uani 0.178(4) 1 d D . P G 6

loop_
_atom_site_aniso_label
_atom_site_aniso_U_11
_atom_site_aniso_U_22
_atom_site_aniso_U_33
_atom_site_aniso_U_23
_atom_site_aniso_U_13
_atom_site_aniso_U_12
Ru1 0.01401(11) 0.01863(12) 0.01494(12) -0.00005(11) -0.00118(10) -0.00039(10)
Ru2 0.01873(12) 0.02015(13) 0.01359(12) -0.00164(11) -0.00155(11) 0.00369(11)
N1 0.0159(13) 0.0210(14) 0.0168(15) 0.0008(12) -0.0011(13) 0.0001(11)
N2 0.0187(14) 0.0178(14) 0.0187(17) 0.0016(11) -0.0017(11) -0.0017(11)
N3 0.0194(14) 0.0222(14) 0.0137(14) -0.0027(13) -0.0005(12) 0.0025(11)
N4 0.0258(16) 0.0214(15) 0.0123(16) -0.0011(11) 0.0015(11) 0.0006(12)
C1 0.0176(16) 0.0196(17) 0.0222(19) 0.0011(14) -0.0022(13) 0.0020(13)
C2 0.0190(17) 0.0191(17) 0.026(2) -0.0005(15) -0.0048(14) -0.0049(14)
C3 0.0156(16) 0.0216(18) 0.027(2) -0.0016(15) -0.0022(14) -0.0020(14)
C4 0.0187(16) 0.0230(18) 0.029(2) 0.0012(16) -0.0029(15) 0.0006(14)
C5 0.0178(15) 0.0171(15) 0.0201(17) 0.0024(15) -0.0028(15) -0.0019(12)
C6 0.0198(16) 0.0187(16) 0.0202(19) -0.0004(13) -0.0037(13) -0.0022(13)
C7 0.0215(18) 0.0177(17) 0.034(2) 0.0011(15) -0.0050(16) -0.0014(14)
C8 0.0265(19) 0.0198(17) 0.025(2) 0.0025(15) -0.0058(15) -0.0034(15)
C9 0.0251(19) 0.0190(17) 0.031(2) -0.0016(16) -0.0023(16) -0.0057(15)
C10 0.0185(17) 0.0219(18) 0.033(2) 0.0014(16) -0.0042(15) -0.0035(14)
C11 0.0165(17) 0.035(2) 0.035(2) -0.008(2) -0.0056(17) 0.0014(15)
C12 0.019(2) 0.043(3) 0.072(4) -0.017(3) -0.016(2) 0.0098(19)
C13 0.030(3) 0.083(5) 0.038(3) -0.023(3) -0.013(2) 0.015(3)
C14 0.021(2) 0.060(4) 0.055(4) -0.010(3) 0.001(2) -0.010(2)
C15 0.030(2) 0.0158(16) 0.037(3) -0.0022(17) -0.0086(19) -0.0014(15)
C16 0.038(5) 0.021(4) 0.044(5) -0.006(3) -0.003(3) -0.001(3)
C17 0.033(3) 0.023(3) 0.067(7) -0.005(5) -0.020(5) 0.007(2)
C18 0.065(6) 0.025(3) 0.039(5) 0.008(3) -0.002(4) 0.006(4)
C15' 0.030(2) 0.0158(16) 0.037(3) -0.0022(17) -0.0086(19) -0.0014(15)
C16' 0.038(5) 0.021(4) 0.044(5) -0.006(3) -0.003(3) -0.001(3)
C17' 0.033(3) 0.023(3) 0.067(7) -0.005(5) -0.020(5) 0.007(2)
C18' 0.065(6) 0.025(3) 0.039(5) 0.008(3) -0.002(4) 0.006(4)
C19 0.0189(17) 0.029(2) 0.022(2) -0.0068(16) -0.0003(14) 0.0004(15)
C20 0.0245(19) 0.0247(19) 0.023(2) -0.0059(16) -0.0006(15) -0.0026(15)
C21 0.0257(19) 0.0227(18) 0.0178(18) 0.0002(15) 0.0018(15) 0.0009(15)
C22 0.0207(17) 0.0269(19) 0.0182(18) 0.0020(15) -0.0021(14) 0.0047(15)
C23 0.0207(16) 0.0234(17) 0.0124(16) 0.0002(14) 0.0003(14) 0.0010(13)
C24 0.0218(17) 0.0256(19) 0.0154(18) -0.0041(14) -0.0009(13) 0.0025(14)
C25 0.0213(17) 0.037(2) 0.0221(19) -0.0122(19) 0.0007(16) 0.0000(15)
C26 0.0209(19) 0.053(3) 0.023(2) -0.013(2) 0.0023(16) -0.0081(19)
C27 0.035(2) 0.035(2) 0.023(2) -0.0079(18) 0.0027(18) -0.0128(18)
C28 0.0261(19) 0.033(2) 0.0222(19) -0.0034(19) 0.0012(18) -0.0054(16)
C29 0.036(3) 0.027(2) 0.023(3) -0.004(2) 0.003(3) 0.001(2)
C30 0.179(14) 0.049(5) 0.040(6) 0.003(4) 0.026(7) 0.063(7)
C31 0.078(6) 0.022(3) 0.062(6) -0.013(4) 0.026(5) -0.004(4)
C32 0.049(5) 0.051(6) 0.137(11) -0.055(7) 0.007(7) -0.001(5)
C29' 0.036(3) 0.027(2) 0.023(3) -0.004(2) 0.003(3) 0.001(2)
C30' 0.179(14) 0.049(5) 0.040(6) 0.003(4) 0.026(7) 0.063(7)
C31' 0.078(6) 0.022(3) 0.062(6) -0.013(4) 0.026(5) -0.004(4)
C32' 0.049(5) 0.051(6) 0.137(11) -0.055(7) 0.007(7) -0.001(5)
C33 0.022(2) 0.022(4) 0.025(3) 0.002(3) -0.002(2) -0.005(3)
C34 0.027(3) 0.038(4) 0.039(4) -0.010(3) 0.005(3) -0.004(3)
C35 0.032(3) 0.047(4) 0.031(4) -0.007(3) -0.001(3) -0.005(3)
C36 0.027(3) 0.038(4) 0.043(4) 0.000(3) 0.001(3) -0.008(3)
C33' 0.022(2) 0.022(4) 0.025(3) 0.002(3) -0.002(2) -0.005(3)
C34' 0.027(3) 0.038(4) 0.039(4) -0.010(3) 0.005(3) -0.004(3)
C35' 0.032(3) 0.047(4) 0.031(4) -0.007(3) -0.001(3) -0.005(3)
C36' 0.027(3) 0.038(4) 0.043(4) 0.000(3) 0.001(3) -0.008(3)
C51 0.0148(15) 0.0271(18) 0.0201(18) -0.0037(16) 0.0005(15) 0.0001(13)
C52 0.0166(16) 0.0222(17) 0.0143(17) -0.0012(13) 0.0001(12) 0.0030(13)
C53 0.0218(18) 0.0266(19) 0.0171(18) -0.0032(14) -0.0016(14) 0.0006(15)
C54 0.030(2) 0.031(2) 0.0162(19) 0.0020(16) 0.0040(15) 0.0029(17)
C55 0.0239(18) 0.0261(19) 0.025(2) -0.0033(17) 0.0082(16) -0.0054(15)
C56 0.0243(19) 0.0202(17) 0.0202(19) -0.0007(15) -0.0048(15) 0.0064(14)
C57 0.0152(17) 0.030(2) 0.024(2) -0.0064(16) -0.0065(14) 0.0080(15)
C58 0.0225(19) 0.032(2) 0.024(2) -0.0072(17) -0.0101(16) 0.0112(17)
C59 0.037(2) 0.034(2) 0.020(2) -0.0037(19) -0.0079(19) 0.0177(18)
C60 0.029(2) 0.0248(19) 0.021(2) 0.0014(17) -0.0052(17) 0.0074(15)
C61 0.0153(17) 0.032(2) 0.024(2) -0.0088(17) -0.0023(14) 0.0007(15)
C62 0.0189(18) 0.035(2) 0.031(2) -0.0107(19) -0.0028(16) 0.0001(16)
C63 0.0134(17) 0.049(3) 0.043(3) -0.016(2) -0.0012(18) 0.0000(18)
C64 0.0190(16) 0.0217(17) 0.0163(17) -0.0042(13) -0.0021(13) 0.0056(13)
C65 0.0230(18) 0.0144(15) 0.026(2) -0.0012(14) 0.0023(15) 0.0004(13)
C66 0.0244(18) 0.033(2) 0.026(2) -0.0098(19) 0.0006(17) 0.0092(16)
C68 0.072(5) 0.111(7) 0.067(6) -0.036(5) -0.025(4) -0.009(5)
C69 0.049(4) 0.087(6) 0.073(6) -0.034(5) -0.011(4) -0.012(4)
C70 0.054(4) 0.085(5) 0.062(5) -0.025(4) 0.008(3) -0.041(4)
C71 0.075(5) 0.081(5) 0.079(6) -0.043(5) 0.035(4) -0.054(4)
C72 0.063(5) 0.072(5) 0.118(8) -0.045(6) 0.024(5) -0.039(4)
C73 0.060(5) 0.086(6) 0.133(10) -0.020(6) -0.034(5) -0.014(5)
C74 0.058(4) 0.042(3) 0.035(3) 0.001(2) 0.015(3) 0.000(3)
C75 0.054(3) 0.036(3) 0.049(4) 0.001(3) 0.010(3) -0.011(2)
C76 0.075(4) 0.038(3) 0.039(3) -0.003(2) -0.004(3) -0.019(3)
C77 0.079(5) 0.045(3) 0.030(3) 0.001(2) 0.016(3) 0.004(3)
C78 0.057(4) 0.069(4) 0.039(3) 0.000(3) 0.006(3) 0.018(3)
C79 0.057(4) 0.071(4) 0.029(3) 0.005(3) 0.001(3) 0.003(3)
C80 0.13(3) 0.057(8) 0.038(6) 0.000(11) -0.022(11) 0.023(13)
C81 0.084(15) 0.041(4) 0.047(5) 0.007(6) -0.014(6) 0.008(7)
C82 0.040(6) 0.048(4) 0.045(5) -0.001(8) 0.000(6) -0.001(4)
C83 0.023(4) 0.079(9) 0.046(6) 0.033(12) 0.007(10) 0.008(5)
C84 0.040(6) 0.048(4) 0.045(5) -0.001(8) 0.000(6) -0.001(4)
C85 0.084(15) 0.041(4) 0.047(5) 0.007(6) -0.014(6) 0.008(7)
S1 0.0292(17) 0.0263(16) 0.042(2) 0.0049(16) -0.0003(15) -0.0016(12)
O1 0.047(4) 0.034(4) 0.057(5) -0.002(3) -0.024(4) -0.016(3)
O2 0.055(4) 0.035(4) 0.074(6) 0.009(4) -0.037(4) -0.008(3)
O3 0.089(8) 0.071(6) 0.068(6) -0.008(5) 0.042(6) -0.021(5)
C67 0.039(8) 0.040(3) 0.039(5) -0.005(3) -0.003(5) -0.025(5)
F1 0.047(4) 0.034(4) 0.057(5) -0.002(3) -0.024(4) -0.016(3)
F2 0.055(4) 0.035(4) 0.074(6) 0.009(4) -0.037(4) -0.008(3)
F3 0.089(8) 0.071(6) 0.068(6) -0.008(5) 0.042(6) -0.021(5)
S1' 0.0264(14) 0.0404(19) 0.054(2) 0.0092(17) -0.0014(15) 0.0005(12)
O1' 0.037(4) 0.043(4) 0.058(5) 0.000(4) -0.013(4) -0.015(3)
O2' 0.037(3) 0.073(5) 0.062(5) -0.006(4) 0.004(3) 0.016(3)
O3' 0.066(6) 0.056(5) 0.039(4) 0.014(4) -0.007(4) -0.009(4)
C67' 0.039(8) 0.040(3) 0.039(5) -0.005(3) -0.003(5) -0.025(5)
F1' 0.037(4) 0.043(4) 0.058(5) 0.000(4) -0.013(4) -0.015(3)
F2' 0.037(3) 0.073(5) 0.062(5) -0.006(4) 0.004(3) 0.016(3)
F3' 0.066(6) 0.056(5) 0.039(4) 0.014(4) -0.007(4) -0.009(4)
S1" 0.035(5) 0.025(4) 0.071(9) 0.002(6) -0.001(6) -0.005(3)
O1" 0.049(10) 0.051(12) 0.068(14) 0.027(10) 0.006(9) -0.008(9)
O2" 0.070(12) 0.022(7) 0.093(16) 0.006(8) -0.039(13) -0.006(7)
O3" 0.047(10) 0.115(18) 0.029(9) 0.017(10) -0.017(8) -0.009(11)
C67" 0.039(8) 0.040(3) 0.039(5) -0.005(3) -0.003(5) -0.025(5)
F1" 0.049(10) 0.051(12) 0.068(14) 0.027(10) 0.006(9) -0.008(9)
F2" 0.070(12) 0.022(7) 0.093(16) 0.006(8) -0.039(13) -0.006(7)
F3" 0.047(10) 0.115(18) 0.029(9) 0.017(10) -0.017(8) -0.009(11)

loop_
_atom_type_symbol
_atom_type_description
_atom_type_scat_dispersion_real
_atom_type_scat_dispersion_imag
_atom_type_scat_source
C C 0.0033 0.0016 'International Tables Vol C Tables 4.2.6.8 and 6.1.1.4'
H H 0.0000 0.0000 'International Tables Vol C Tables 4.2.6.8 and 6.1.1.4'
N N 0.0061 0.0033 'International Tables Vol C Tables 4.2.6.8 and 6.1.1.4'
O O 0.0106 0.0060 'International Tables Vol C Tables 4.2.6.8 and 6.1.1.4'
F F 0.0171 0.0103 'International Tables Vol C Tables 4.2.6.8 and 6.1.1.4'
S S 0.1246 0.1234 'International Tables Vol C Tables 4.2.6.8 and 6.1.1.4'
Ru Ru -1.2594 0.8363 'International Tables Vol C Tables 4.2.6.8 and 6.1.1.4'

loop_
_geom_angle_atom_site_label_1
_geom_angle_atom_site_label_2
_geom_angle_atom_site_label_3
_geom_angle
N2 Ru1 N1 76.17(13)
N2 Ru1 C55 98.69(14)
N1 Ru1 C55 147.64(17)
N2 Ru1 C51 123.42(13)
N1 Ru1 C51 160.40(14)
C55 Ru1 C51 38.43(17)
N2 Ru1 C52 161.84(13)
N1 Ru1 C52 121.50(14)
C55 Ru1 C52 64.34(15)
C51 Ru1 C52 38.93(14)
N2 Ru1 C54 107.21(15)
N1 Ru1 C54 111.39(16)
C55 Ru1 C54 38.80(17)
C51 Ru1 C54 64.89(17)
C52 Ru1 C54 64.24(16)
N2 Ru1 C53 142.20(14)
N1 Ru1 C53 100.08(15)
C55 Ru1 C53 64.28(16)
C51 Ru1 C53 64.58(15)
C52 Ru1 C53 38.01(14)
C54 Ru1 C53 38.31(16)
N2 Ru1 H1 79.3(15)
N1 Ru1 H1 88.2(15)
C55 Ru1 H1 122.7(15)
C51 Ru1 H1 95.8(15)
C52 Ru1 H1 103.9(15)
C54 Ru1 H1 160.3(15)
C53 Ru1 H1 138.5(15)
N4 Ru2 N3 76.24(12)
N4 Ru2 C58 150.53(16)
N3 Ru2 C58 100.51(15)
N4 Ru2 C57 160.80(14)
N3 Ru2 C57 122.52(14)
C58 Ru2 C57 38.56(15)
N4 Ru2 C56 121.84(14)
N3 Ru2 C56 161.88(14)
C58 Ru2 C56 64.64(16)
C57 Ru2 C56 39.36(16)
N4 Ru2 C60 102.68(15)
N3 Ru2 C60 146.35(15)
C58 Ru2 C60 63.72(17)
C57 Ru2 C60 64.53(17)
C56 Ru2 C60 38.06(16)
N4 Ru2 C59 115.07(16)
N3 Ru2 C59 111.67(15)
C58 Ru2 C59 38.21(19)
C57 Ru2 C59 64.34(18)
C56 Ru2 C59 63.79(15)
C60 Ru2 C59 37.57(17)
N4 Ru2 H1 83.1(15)
N3 Ru2 H1 74.8(17)
C58 Ru2 H1 124.9(15)
C57 Ru2 H1 97.4(16)
C56 Ru2 H1 104.5(16)
C60 Ru2 H1 138.9(17)
C59 Ru2 H1 161.5(16)
C5 N1 C1 115.8(3)
C5 N1 Ru1 117.5(2)
C1 N1 Ru1 126.3(3)
C10 N2 C6 117.1(3)
C10 N2 Ru1 124.8(3)
C6 N2 Ru1 118.1(2)
C19 N3 C23 117.4(3)
C19 N3 Ru2 125.3(3)
C23 N3 Ru2 116.9(2)
C28 N4 C24 117.6(4)
C28 N4 Ru2 125.6(3)
C24 N4 Ru2 116.9(3)
N1 C1 C2 123.9(4)
N1 C1 H1A 118.1
C2 C1 H1A 118.1
C1 C2 C3 120.3(4)
C1 C2 H2A 119.9
C3 C2 H2A 119.9
C4 C3 C2 116.0(4)
C4 C3 C11 122.3(4)
C2 C3 C11 121.4(4)
C3 C4 C5 120.8(4)
C3 C4 H4A 119.6
C5 C4 H4A 119.6
N1 C5 C4 123.0(3)
N1 C5 C6 114.3(3)
C4 C5 C6 122.4(3)
N2 C6 C7 122.4(3)
N2 C6 C5 113.9(3)
C7 C6 C5 123.3(3)
C8 C7 C6 120.1(4)
C8 C7 H7A 119.9
C6 C7 H7A 119.9
C7 C8 C9 116.7(4)
C7 C8 C15 123.0(5)
C9 C8 C15 120.1(5)
C7 C8 C15' 120.6(5)
C9 C8 C15' 122.7(5)
C10 C9 C8 120.4(4)
C10 C9 H9A 119.8
C8 C9 H9A 119.8
N2 C10 C9 122.9(4)
N2 C10 H10A 118.5
C9 C10 H10A 118.5
C3 C11 C14 110.8(4)
C3 C11 C12 112.4(4)
C14 C11 C12 107.9(4)
C3 C11 C13 106.9(4)
C14 C11 C13 109.4(4)
C12 C11 C13 109.3(5)
C11 C12 H12A 109.5
C11 C12 H12B 109.5
H12A C12 H12B 109.5
C11 C12 H12C 109.5
H12A C12 H12C 109.5
H12B C12 H12C 109.5
C11 C13 H13A 109.5
C11 C13 H13B 109.5
H13A C13 H13B 109.5
C11 C13 H13C 109.5
H13A C13 H13C 109.5
H13B C13 H13C 109.5
C11 C14 H14A 109.5
C11 C14 H14B 109.5
H14A C14 H14B 109.5
C11 C14 H14C 109.5
H14A C14 H14C 109.5
H14B C14 H14C 109.5
C18 C15 C17 110.6(8)
C18 C15 C16 110.2(7)
C17 C15 C16 109.8(7)
C18 C15 C8 108.5(7)
C17 C15 C8 111.2(6)
C16 C15 C8 106.3(6)
C15 C16 H16A 109.5
C15 C16 H16B 109.5
H16A C16 H16B 109.5
C15 C16 H16C 109.5
H16A C16 H16C 109.5
H16B C16 H16C 109.5
C15 C17 H17A 109.5
C15 C17 H17B 109.5
H17A C17 H17B 109.5
C15 C17 H17C 109.5
H17A C17 H17C 109.5
H17B C17 H17C 109.5
C15 C18 H18A 109.5
C15 C18 H18B 109.5
H18A C18 H18B 109.5
C15 C18 H18C 109.5
H18A C18 H18C 109.5
H18B C18 H18C 109.5
C18' C15' C16' 107.4(9)
C18' C15' C17' 108.5(9)
C16' C15' C17' 108.2(8)
C18' C15' C8 105.6(8)
C16' C15' C8 113.9(8)
C17' C15' C8 113.0(8)
C15' C16' H16D 109.5
C15' C16' H16E 109.5
H16D C16' H16E 109.5
C15' C16' H16F 109.5
H16D C16' H16F 109.5
H16E C16' H16F 109.5
C15' C17' H17D 109.5
C15' C17' H17E 109.5
H17D C17' H17E 109.5
C15' C17' H17F 109.5
H17D C17' H17F 109.5
H17E C17' H17F 109.5
C15' C18' H18D 109.5
C15' C18' H18E 109.5
H18D C18' H18E 109.5
C15' C18' H18F 109.5
H18D C18' H18F 109.5
H18E C18' H18F 109.5
N3 C19 C20 123.6(4)
N3 C19 H19A 118.2
C20 C19 H19A 118.2
C19 C20 C21 120.0(4)
C19 C20 H20A 120.0
C21 C20 H20A 120.0
C22 C21 C20 116.6(4)
C22 C21 C29' 124.9(6)
C20 C21 C29' 118.5(6)
C22 C21 C29 118.3(5)
C20 C21 C29 125.0(5)
C21 C22 C23 120.6(4)
C21 C22 H22A 119.7
C23 C22 H22A 119.7
N3 C23 C22 121.7(3)
N3 C23 C24 114.1(3)
C22 C23 C24 124.2(3)
N4 C24 C25 121.2(4)
N4 C24 C23 114.6(3)
C25 C24 C23 124.0(4)
C24 C25 C26 120.9(4)
C24 C25 H25A 119.6
C26 C25 H25A 119.6
C27 C26 C25 116.4(4)
C27 C26 C33 116.8(5)
C25 C26 C33 126.5(5)
C27 C26 C33' 129.1(5)
C25 C26 C33' 114.0(5)
C28 C27 C26 120.8(4)
C28 C27 H27A 119.6
C26 C27 H27A 119.6
N4 C28 C27 123.0(4)
N4 C28 H28A 118.5
C27 C28 H28A 118.5
C31 C29 C32 110.4(9)
C31 C29 C30 107.5(9)
C32 C29 C30 109.2(10)
C31 C29 C21 111.3(8)
C32 C29 C21 110.8(8)
C30 C29 C21 107.6(7)
C29 C30 H30A 109.5
C29 C30 H30B 109.5
H30A C30 H30B 109.5
C29 C30 H30C 109.5
H30A C30 H30C 109.5
H30B C30 H30C 109.5
C29 C31 H31A 109.5
C29 C31 H31B 109.5
H31A C31 H31B 109.5
C29 C31 H31C 109.5
H31A C31 H31C 109.5
H31B C31 H31C 109.5
C29 C32 H32A 109.6
C29 C32 H32B 109.5
H32A C32 H32B 109.5
C29 C32 H32C 109.3
H32A C32 H32C 109.5
H32B C32 H32C 109.5
C30' C29' C32' 111.9(10)
C30' C29' C31' 110.1(10)
C32' C29' C31' 107.5(9)
C30' C29' C21 108.2(8)
C32' C29' C21 110.0(9)
C31' C29' C21 109.1(8)
C29' C30' H30D 109.5
C29' C30' H30E 109.5
H30D C30' H30E 109.5
C29' C30' H30F 109.5
H30D C30' H30F 109.5
H30E C30' H30F 109.5
C29' C31' H31D 109.5
C29' C31' H31E 109.5
H31D C31' H31E 109.5
C29' C31' H31F 109.5
H31D C31' H31F 109.5
H31E C31' H31F 109.5
C29' C32' H32D 109.5
C29' C32' H32E 109.5
H32D C32' H32E 109.5
C29' C32' H32F 109.5
H32D C32' H32F 109.5
H32E C32' H32F 109.5
C34 C33 C35 109.7(6)
C34 C33 C36 108.4(7)
C35 C33 C36 110.6(6)
C34 C33 C26 109.3(6)
C35 C33 C26 104.5(6)
C36 C33 C26 114.2(6)
C33 C34 H34A 109.5
C33 C34 H34B 109.5
H34A C34 H34B 109.5
C33 C34 H34C 109.5
H34A C34 H34C 109.5
H34B C34 H34C 109.5
C33 C35 H35A 109.5
C33 C35 H35B 109.5
H35A C35 H35B 109.5
C33 C35 H35C 109.5
H35A C35 H35C 109.5
H35B C35 H35C 109.5
C33 C36 H36A 109.5
C33 C36 H36B 109.5
H36A C36 H36B 109.5
C33 C36 H36C 109.5
H36A C36 H36C 109.5
H36B C36 H36C 109.5
C36' C33' C35' 110.2(8)
C36' C33' C34' 108.8(8)
C35' C33' C34' 109.4(8)
C36' C33' C26 118.3(7)
C35' C33' C26 101.8(7)
C34' C33' C26 108.0(7)
C33' C34' H34D 109.5
C33' C34' H34E 109.5
H34D C34' H34E 109.5
C33' C34' H34F 109.5
H34D C34' H34F 109.5
H34E C34' H34F 109.5
C33' C35' H35D 109.5
C33' C35' H35E 109.5
H35D C35' H35E 109.5
C33' C35' H35F 109.5
H35D C35' H35F 109.5
H35E C35' H35F 109.5
C33' C36' H36D 109.5
C33' C36' H36E 109.5
H36D C36' H36E 109.5
C33' C36' H36F 109.5
H36D C36' H36F 109.5
H36E C36' H36F 109.5
C55 C51 C52 107.1(4)
C55 C51 C61 128.0(4)
C52 C51 C61 125.0(4)
C55 C51 Ru1 70.4(2)
C52 C51 Ru1 71.0(2)
C61 C51 Ru1 122.8(3)
C53 C52 C51 108.2(4)
C53 C52 C64 129.3(4)
C51 C52 C64 122.5(3)
C53 C52 Ru1 71.2(2)
C51 C52 Ru1 70.1(2)
C64 C52 Ru1 124.9(3)
C52 C53 C54 108.7(4)
C52 C53 Ru1 70.8(2)
C54 C53 Ru1 70.7(2)
C52 C53 H53A 125.6
C54 C53 H53A 125.6
Ru1 C53 H53A 124.4
C53 C54 C55 107.0(4)
C53 C54 Ru1 71.0(2)
C55 C54 Ru1 69.8(2)
C53 C54 H54A 126.5
C55 C54 H54A 126.5
Ru1 C54 H54A 124.4
C51 C55 C54 109.0(4)
C51 C55 Ru1 71.1(2)
C54 C55 Ru1 71.4(2)
C51 C55 H55A 125.5
C54 C55 H55A 125.5
Ru1 C55 H55A 123.5
C60 C56 C57 107.5(4)
C60 C56 C64 129.3(4)
C57 C56 C64 123.1(4)
C60 C56 Ru2 71.5(2)
C57 C56 Ru2 70.3(2)
C64 C56 Ru2 126.3(3)
C58 C57 C56 106.6(4)
C58 C57 C61 129.6(4)
C56 C57 C61 123.7(4)
C58 C57 Ru2 70.6(3)
C56 C57 Ru2 70.4(2)
C61 C57 Ru2 121.7(3)
C59 C58 C57 108.7(4)
C59 C58 Ru2 72.0(2)
C57 C58 Ru2 70.8(2)
C59 C58 H58A 125.6
C57 C58 H58A 125.6
Ru2 C58 H58A 123.2
C60 C59 C58 108.0(4)
C60 C59 Ru2 70.7(2)
C58 C59 Ru2 69.8(2)
C60 C59 H59A 126.0
C58 C59 H59A 126.0
Ru2 C59 H59A 125.1
C59 C60 C56 109.2(4)
C59 C60 Ru2 71.7(2)
C56 C60 Ru2 70.5(2)
C59 C60 H60A 125.4
C56 C60 H60A 125.4
Ru2 C60 H60A 124.1
C51 C61 C57 105.1(3)
C51 C61 C62 111.7(4)
C57 C61 C62 111.2(4)
C51 C61 C63 110.6(4)
C57 C61 C63 110.1(4)
C62 C61 C63 108.2(3)
C61 C62 H62A 109.5
C61 C62 H62B 109.5
H62A C62 H62B 109.5
C61 C62 H62C 109.5
H62A C62 H62C 109.5
H62B C62 H62C 109.5
C61 C63 H63A 109.5
C61 C63 H63B 109.5
H63A C63 H63B 109.5
C61 C63 H63C 109.5
H63A C63 H63C 109.5
H63B C63 H63C 109.5
C52 C64 C56 104.9(3)
C52 C64 C65 111.3(3)
C56 C64 C65 111.4(3)
C52 C64 C66 110.4(3)
C56 C64 C66 111.6(3)
C65 C64 C66 107.2(3)
C64 C65 H65A 109.5
C64 C65 H65B 109.5
H65A C65 H65B 109.5
C64 C65 H65C 109.5
H65A C65 H65C 109.5
H65B C65 H65C 109.5
C64 C66 H66A 109.5
C64 C66 H66B 109.5
H66A C66 H66B 109.5
C64 C66 H66C 109.5
H66A C66 H66C 109.5
H66B C66 H66C 109.5
C69 C68 C73 121.5(9)
C69 C68 H68A 119.3
C73 C68 H68A 119.3
C68 C69 C70 120.5(9)
C68 C69 H69A 119.8
C70 C69 H69A 119.8
C71 C70 C69 119.0(10)
C71 C70 H70A 120.5
C69 C70 H70A 120.5
C72 C71 C70 121.4(9)
C72 C71 H71A 119.3
C70 C71 H71A 119.3
C71 C72 C73 119.9(9)
C71 C72 H72A 120.0
C73 C72 H72A 120.0
C68 C73 C72 117.7(10)
C68 C73 H73A 121.2
C72 C73 H73A 121.2
C75 C74 C79 119.8(6)
C75 C74 H74A 120.1
C79 C74 H74A 120.1
C74 C75 C76 119.0(6)
C74 C75 H75A 120.5
C76 C75 H75A 120.5
C77 C76 C75 119.9(6)
C77 C76 H76A 120.1
C75 C76 H76A 120.1
C76 C77 C78 120.5(6)
C76 C77 H77A 119.7
C78 C77 H77A 119.7
C79 C78 C77 120.2(7)
C79 C78 H78A 119.9
C77 C78 H78A 119.9
C78 C79 C74 120.5(6)
C78 C79 H79A 119.7
C74 C79 H79A 119.7
C85 C80 C81 122.9(11)
C85 C80 H80A 118.5
C81 C80 H80A 118.5
C80 C81 C82 121.9(19)
C80 C81 H81A 119.1
C82 C81 H81A 119.1
C83 C82 C81 116(2)
C83 C82 H82A 122.1
C81 C82 H82A 122.1
C82 C83 C84 121.5(9)
C82 C83 H83A 119.3
C84 C83 H83A 119.3
C83 C84 C85 123(2)
C83 C84 H84 118.5
C85 C84 H84 118.5
C80 C85 C84 115(2)
C80 C85 H85 122.6
C84 C85 H85 122.6
O3 S1 O2 116.9(9)
O3 S1 O1 117.5(8)
O2 S1 O1 113.2(7)
O3 S1 C67 101.7(8)
O2 S1 C67 102.7(7)
O1 S1 C67 101.3(6)
F2 C67 F3 105.1(10)
F2 C67 F1 103.4(9)
F3 C67 F1 108.5(10)
F2 C67 S1 113.1(8)
F3 C67 S1 112.8(9)
F1 C67 S1 113.2(9)
O3' S1' O1' 116.0(8)
O3' S1' O2' 114.4(8)
O1' S1' O2' 116.8(7)
O3' S1' C67' 104.5(8)
O1' S1' C67' 101.6(7)
O2' S1' C67' 100.1(6)
F3' C67' F1' 107.0(10)
F3' C67' F2' 107.8(10)
F1' C67' F2' 104.8(10)
F3' C67' S1' 112.4(9)
F1' C67' S1' 113.0(9)
F2' C67' S1' 111.5(7)
O1" S1" O3" 119.7(14)
O1" S1" O2" 114.8(12)
O3" S1" O2" 113.7(13)
O1" S1" C67" 99.6(16)
O3" S1" C67" 99(2)
O2" S1" C67" 107(2)
F2" C67" F1" 109(2)
F2" C67" F3" 103(2)
F1" C67" F3" 101(3)
F2" C67" S1" 114(3)
F1" C67" S1" 114(2)
F3" C67" S1" 114(2)

loop_
_geom_bond_atom_site_label_1
_geom_bond_atom_site_label_2
_geom_bond_distance
Ru1 N2 2.090(3)
Ru1 N1 2.093(3)
Ru1 C55 2.159(4)
Ru1 C51 2.168(4)
Ru1 C52 2.180(4)
Ru1 C54 2.182(4)
Ru1 C53 2.185(4)
Ru1 H1 1.77(5)
Ru2 N4 2.091(3)
Ru2 N3 2.101(3)
Ru2 C58 2.160(4)
Ru2 C57 2.163(4)
Ru2 C56 2.164(4)
Ru2 C60 2.178(4)
Ru2 C59 2.190(4)
Ru2 H1 1.71(5)
N1 C5 1.355(5)
N1 C1 1.364(5)
N2 C10 1.341(5)
N2 C6 1.348(5)
N3 C19 1.338(5)
N3 C23 1.355(5)
N4 C28 1.347(5)
N4 C24 1.366(5)
C1 C2 1.373(5)
C1 H1A 0.9500
C2 C3 1.413(6)
C2 H2A 0.9500
C3 C4 1.383(6)
C3 C11 1.524(5)
C4 C5 1.400(5)
C4 H4A 0.9500
C5 C6 1.477(5)
C6 C7 1.395(5)
C7 C8 1.381(6)
C7 H7A 0.9500
C8 C9 1.386(6)
C8 C15 1.532(8)
C8 C15' 1.547(9)
C9 C10 1.378(6)
C9 H9A 0.9500
C10 H10A 0.9500
C11 C14 1.529(7)
C11 C12 1.530(6)
C11 C13 1.557(8)
C12 H12A 0.9800
C12 H12B 0.9800
C12 H12C 0.9800
C13 H13A 0.9800
C13 H13B 0.9800
C13 H13C 0.9800
C14 H14A 0.9800
C14 H14B 0.9800
C14 H14C 0.9800
C15 C18 1.514(9)
C15 C17 1.523(8)
C15 C16 1.529(9)
C16 H16A 0.9800
C16 H16B 0.9800
C16 H16C 0.9800
C17 H17A 0.9800
C17 H17B 0.9800
C17 H17C 0.9800
C18 H18A 0.9800
C18 H18B 0.9800
C18 H18C 0.9800
C15' C18' 1.529(10)
C15' C16' 1.539(9)
C15' C17' 1.541(9)
C16' H16D 0.9800
C16' H16E 0.9800
C16' H16F 0.9800
C17' H17D 0.9800
C17' H17E 0.9800
C17' H17F 0.9800
C18' H18D 0.9800
C18' H18E 0.9800
C18' H18F 0.9800
C19 C20 1.376(6)
C19 H19A 0.9500
C20 C21 1.395(6)
C20 H20A 0.9500
C21 C22 1.389(6)
C21 C29' 1.545(9)
C21 C29 1.547(9)
C22 C23 1.394(5)
C22 H22A 0.9500
C23 C24 1.462(5)
C24 C25 1.394(6)
C25 C26 1.395(6)
C25 H25A 0.9500
C26 C27 1.386(7)
C26 C33 1.551(8)
C26 C33' 1.554(9)
C27 C28 1.375(6)
C27 H27A 0.9500
C28 H28A 0.9500
C29 C31 1.488(10)
C29 C32 1.505(9)
C29 C30 1.505(10)
C30 H30A 0.9800
C30 H30B 0.9800
C30 H30C 0.9800
C31 H31A 0.9800
C31 H31B 0.9800
C31 H31C 0.9800
C32 H32A 0.9800
C32 H32B 0.9800
C32 H32C 0.9800
C29' C30' 1.491(10)
C29' C32' 1.493(10)
C29' C31' 1.507(10)
C30' H30D 0.9800
C30' H30E 0.9800
C30' H30F 0.9800
C31' H31D 0.9800
C31' H31E 0.9800
C31' H31F 0.9800
C32' H32D 0.9800
C32' H32E 0.9800
C32' H32F 0.9800
C33 C34 1.535(8)
C33 C35 1.537(8)
C33 C36 1.546(8)
C34 H34A 0.9800
C34 H34B 0.9800
C34 H34C 0.9800
C35 H35A 0.9800
C35 H35B 0.9800
C35 H35C 0.9800
C36 H36A 0.9800
C36 H36B 0.9800
C36 H36C 0.9800
C33' C36' 1.533(9)
C33' C35' 1.536(9)
C33' C34' 1.538(9)
C34' H34D 0.9800
C34' H34E 0.9800
C34' H34F 0.9800
C35' H35D 0.9800
C35' H35E 0.9800
C35' H35F 0.9800
C36' H36D 0.9800
C36' H36E 0.9800
C36' H36F 0.9800
C51 C55 1.424(6)
C51 C52 1.449(5)
C51 C61 1.513(6)
C52 C53 1.421(6)
C52 C64 1.514(6)
C53 C54 1.433(6)
C53 H53A 0.9500
C54 C55 1.442(6)
C54 H54A 0.9500
C55 H55A 0.9500
C56 C60 1.416(6)
C56 C57 1.457(6)
C56 C64 1.514(6)
C57 C58 1.427(6)
C57 C61 1.520(7)
C58 C59 1.424(7)
C58 H58A 0.9500
C59 C60 1.406(6)
C59 H59A 0.9500
C60 H60A 0.9500
C61 C62 1.521(6)
C61 C63 1.555(6)
C62 H62A 0.9800
C62 H62B 0.9800
C62 H62C 0.9800
C63 H63A 0.9800
C63 H63B 0.9800
C63 H63C 0.9800
C64 C65 1.546(5)
C64 C66 1.553(5)
C65 H65A 0.9800
C65 H65B 0.9800
C65 H65C 0.9800
C66 H66A 0.9800
C66 H66B 0.9800
C66 H66C 0.9800
C68 C69 1.341(13)
C68 C73 1.385(13)
C68 H68A 0.9500
C69 C70 1.413(11)
C69 H69A 0.9500
C70 C71 1.364(11)
C70 H70A 0.9500
C71 C72 1.353(14)
C71 H71A 0.9500
C72 C73 1.434(15)
C72 H72A 0.9500
C73 H73A 0.9500
C74 C75 1.379(9)
C74 C79 1.393(9)
C74 H74A 0.9500
C75 C76 1.392(9)
C75 H75A 0.9500
C76 C77 1.370(9)
C76 H76A 0.9500
C77 C78 1.374(9)
C77 H77A 0.9500
C78 C79 1.344(9)
C78 H78A 0.9500
C79 H79A 0.9500
C80 C85 1.378(7)
C80 C81 1.379(7)
C80 H80A 0.9500
C81 C82 1.385(7)
C81 H81A 0.9500
C82 C83 1.382(7)
C82 H82A 0.9500
C83 C84 1.382(7)
C83 H83A 0.9500
C84 C85 1.384(7)
C84 H84 0.9500
C85 H85 0.9500
S1 O3 1.417(9)
S1 O2 1.425(8)
S1 O1 1.435(8)
S1 C67 1.809(10)
C67 F2 1.323(9)
C67 F3 1.323(9)
C67 F1 1.331(9)
S1' O3' 1.429(9)
S1' O1' 1.432(8)
S1' O2' 1.451(8)
S1' C67' 1.813(11)
C67' F3' 1.326(9)
C67' F1' 1.330(9)
C67' F2' 1.332(10)
S1" O1" 1.423(10)
S1" O3" 1.430(10)
S1" O2" 1.443(10)
S1" C67" 1.810(14)
C67" F2" 1.29(4)
C67" F1" 1.34(4)
C67" F3" 1.39(4)

loop_
_geom_torsion_atom_site_label_1
_geom_torsion_atom_site_label_2
_geom_torsion_atom_site_label_3
_geom_torsion_atom_site_label_4
_geom_torsion
C5 N1 C1 C2 5.0(6)
Ru1 N1 C1 C2 -167.5(3)
N1 C1 C2 C3 -2.6(7)
C1 C2 C3 C4 -2.1(6)
C1 C2 C3 C11 172.1(4)
C2 C3 C4 C5 4.2(6)
C11 C3 C4 C5 -170.0(4)
C1 N1 C5 C4 -2.8(6)
Ru1 N1 C5 C4 170.4(3)
C1 N1 C5 C6 -176.1(4)
Ru1 N1 C5 C6 -2.9(5)
C3 C4 C5 N1 -1.8(7)
C3 C4 C5 C6 171.0(4)
C10 N2 C6 C7 3.3(6)
Ru1 N2 C6 C7 -173.5(3)
C10 N2 C6 C5 176.1(4)
Ru1 N2 C6 C5 -0.6(5)
N1 C5 C6 N2 2.3(5)
C4 C5 C6 N2 -171.1(4)
N1 C5 C6 C7 175.0(4)
C4 C5 C6 C7 1.7(7)
N2 C6 C7 C8 2.4(7)
C5 C6 C7 C8 -169.7(4)
C6 C7 C8 C9 -4.8(7)
C6 C7 C8 C15 170.0(6)
C6 C7 C8 C15' 173.0(6)
C7 C8 C9 C10 1.7(7)
C15 C8 C9 C10 -173.2(6)
C15' C8 C9 C10 -176.0(6)
C6 N2 C10 C9 -6.6(6)
Ru1 N2 C10 C9 169.9(4)
C8 C9 C10 N2 4.2(7)
C4 C3 C11 C14 -131.4(5)
C2 C3 C11 C14 54.8(6)
C4 C3 C11 C12 -10.6(7)
C2 C3 C11 C12 175.6(5)
C4 C3 C11 C13 109.5(5)
C2 C3 C11 C13 -64.4(6)
C7 C8 C15 C18 -128.0(7)
C9 C8 C15 C18 46.6(9)
C7 C8 C15 C17 -6.1(10)
C9 C8 C15 C17 168.5(7)
C7 C8 C15 C16 113.4(7)
C9 C8 C15 C16 -72.0(8)
C7 C8 C15' C18' -96.0(9)
C9 C8 C15' C18' 81.6(9)
C7 C8 C15' C16' 146.3(8)
C9 C8 C15' C16' -36.0(11)
C7 C8 C15' C17' 22.4(11)
C9 C8 C15' C17' -159.9(7)
C23 N3 C19 C20 -0.9(6)
Ru2 N3 C19 C20 171.6(3)
N3 C19 C20 C21 -0.6(7)
C19 C20 C21 C22 -0.1(6)
C19 C20 C21 C29' 177.5(6)
C19 C20 C21 C29 -175.0(6)
C20 C21 C22 C23 2.3(6)
C29' C21 C22 C23 -175.2(6)
C29 C21 C22 C23 177.5(6)
C19 N3 C23 C22 3.1(6)
Ru2 N3 C23 C22 -170.0(3)
C19 N3 C23 C24 -174.7(4)
Ru2 N3 C23 C24 12.2(4)
C21 C22 C23 N3 -3.9(6)
C21 C22 C23 C24 173.7(4)
C28 N4 C24 C25 2.0(6)
Ru2 N4 C24 C25 -178.5(3)
C28 N4 C24 C23 177.9(4)
Ru2 N4 C24 C23 -2.6(4)
N3 C23 C24 N4 -6.2(5)
C22 C23 C24 N4 176.0(4)
N3 C23 C24 C25 169.6(4)
C22 C23 C24 C25 -8.2(7)
N4 C24 C25 C26 1.8(7)
C23 C24 C25 C26 -173.7(4)
C24 C25 C26 C27 -4.8(7)
C24 C25 C26 C33 168.0(5)
C24 C25 C26 C33' -177.2(5)
C25 C26 C27 C28 4.3(7)
C33 C26 C27 C28 -169.3(5)
C33' C26 C27 C28 175.3(6)
C24 N4 C28 C27 -2.6(7)
Ru2 N4 C28 C27 177.9(4)
C26 C27 C28 N4 -0.6(8)
C22 C21 C29 C31 47.0(11)
C20 C21 C29 C31 -138.2(8)
C22 C21 C29 C32 170.2(9)
C20 C21 C29 C32 -14.9(11)
C22 C21 C29 C30 -70.5(10)
C20 C21 C29 C30 104.3(9)
C22 C21 C29' C30' 104.4(10)
C20 C21 C29' C30' -73.0(11)
C22 C21 C29' C32' -18.1(12)
C20 C21 C29' C32' 164.5(9)
C22 C21 C29' C31' -135.9(9)
C20 C21 C29' C31' 46.8(11)
C27 C26 C33 C34 165.5(6)
C25 C26 C33 C34 -7.3(9)
C27 C26 C33 C35 -77.2(7)
C25 C26 C33 C35 110.0(7)
C27 C26 C33 C36 43.8(8)
C25 C26 C33 C36 -129.0(7)
C27 C26 C33' C36' -128.6(8)
C25 C26 C33' C36' 42.6(10)
C27 C26 C33' C35' 110.5(8)
C25 C26 C33' C35' -78.3(7)
C27 C26 C33' C34' -4.6(11)
C25 C26 C33' C34' 166.6(7)
C55 C51 C52 C53 -0.3(4)
C61 C51 C52 C53 178.6(4)
Ru1 C51 C52 C53 61.3(3)
C55 C51 C52 C64 179.0(3)
C61 C51 C52 C64 -2.1(6)
Ru1 C51 C52 C64 -119.4(3)
C55 C51 C52 Ru1 -61.6(3)
C61 C51 C52 Ru1 117.3(4)
C51 C52 C53 C54 0.3(4)
C64 C52 C53 C54 -179.0(4)
Ru1 C52 C53 C54 60.9(3)
C51 C52 C53 Ru1 -60.6(3)
C64 C52 C53 Ru1 120.2(4)
C52 C53 C54 C55 -0.2(5)
Ru1 C53 C54 C55 60.8(3)
C52 C53 C54 Ru1 -60.9(3)
C52 C51 C55 C54 0.2(4)
C61 C51 C55 C54 -178.6(4)
Ru1 C51 C55 C54 -61.7(3)
C52 C51 C55 Ru1 61.9(3)
C61 C51 C55 Ru1 -116.9(4)
C53 C54 C55 C51 0.0(5)
Ru1 C54 C55 C51 61.5(3)
C53 C54 C55 Ru1 -61.5(3)
C60 C56 C57 C58 -0.4(5)
C64 C56 C57 C58 -177.2(4)
Ru2 C56 C57 C58 61.7(3)
C60 C56 C57 C61 -177.8(4)
C64 C56 C57 C61 5.5(6)
Ru2 C56 C57 C61 -115.6(4)
C60 C56 C57 Ru2 -62.2(3)
C64 C56 C57 Ru2 121.1(4)
C56 C57 C58 C59 0.8(5)
C61 C57 C58 C59 178.0(4)
Ru2 C57 C58 C59 62.4(3)
C56 C57 C58 Ru2 -61.6(3)
C61 C57 C58 Ru2 115.6(4)
C57 C58 C59 C60 -0.9(5)
Ru2 C58 C59 C60 60.7(3)
C57 C58 C59 Ru2 -61.6(3)
C58 C59 C60 C56 0.7(5)
Ru2 C59 C60 C56 60.8(3)
C58 C59 C60 Ru2 -60.1(3)
C57 C56 C60 C59 -0.1(4)
C64 C56 C60 C59 176.3(4)
Ru2 C56 C60 C59 -61.5(3)
C57 C56 C60 Ru2 61.4(3)
C64 C56 C60 Ru2 -122.1(4)
C55 C51 C61 C57 151.2(4)
C52 C51 C61 C57 -27.4(5)
Ru1 C51 C61 C57 61.3(4)
C55 C51 C61 C62 30.5(6)
C52 C51 C61 C62 -148.1(4)
Ru1 C51 C61 C62 -59.4(4)
C55 C51 C61 C63 -90.1(5)
C52 C51 C61 C63 91.3(5)
Ru1 C51 C61 C63 -180.0(3)
C58 C57 C61 C51 -151.1(4)
C56 C57 C61 C51 25.6(5)
Ru2 C57 C61 C51 -60.8(4)
C58 C57 C61 C62 -30.1(6)
C56 C57 C61 C62 146.7(4)
Ru2 C57 C61 C62 60.2(4)
C58 C57 C61 C63 89.8(5)
C56 C57 C61 C63 -93.5(5)
Ru2 C57 C61 C63 -179.9(3)
C53 C52 C64 C56 -148.4(4)
C51 C52 C64 C56 32.5(5)
Ru1 C52 C64 C56 -54.8(4)
C53 C52 C64 C65 -27.7(5)
C51 C52 C64 C65 153.2(3)
Ru1 C52 C64 C65 65.9(4)
C53 C52 C64 C66 91.2(5)
C51 C52 C64 C66 -87.9(4)
Ru1 C52 C64 C66 -175.2(3)
C60 C56 C64 C52 149.8(4)
C57 C56 C64 C52 -34.2(5)
Ru2 C56 C64 C52 54.6(4)
C60 C56 C64 C65 29.3(6)
C57 C56 C64 C65 -154.7(4)
Ru2 C56 C64 C65 -66.0(4)
C60 C56 C64 C66 -90.5(5)
C57 C56 C64 C66 85.5(5)
Ru2 C56 C64 C66 174.2(3)
C73 C68 C69 C70 -1.1(13)
C68 C69 C70 C71 2.3(11)
C69 C70 C71 C72 -2.0(10)
C70 C71 C72 C73 0.5(11)
C69 C68 C73 C72 -0.5(13)
C71 C72 C73 C68 0.8(12)
C79 C74 C75 C76 -1.0(9)
C74 C75 C76 C77 -0.4(9)
C75 C76 C77 C78 0.7(9)
C76 C77 C78 C79 0.6(10)
C77 C78 C79 C74 -2.1(11)
C75 C74 C79 C78 2.3(10)
C85 C80 C81 C82 0.4(4)
C80 C81 C82 C83 0.0(4)
C81 C82 C83 C84 0.4(9)
C82 C83 C84 C85 -1.2(13)
C81 C80 C85 C84 -1.1(8)
C83 C84 C85 C80 1.4(11)
O3 S1 C67 F2 65.1(11)
O2 S1 C67 F2 -173.5(10)
O1 S1 C67 F2 -56.3(10)
O3 S1 C67 F3 -175.8(11)
O2 S1 C67 F3 -54.4(11)
O1 S1 C67 F3 62.8(10)
O3 S1 C67 F1 -52.1(11)
O2 S1 C67 F1 69.2(11)
O1 S1 C67 F1 -173.6(9)
O3' S1' C67' F3' 176.4(10)
O1' S1' C67' F3' -62.6(10)
O2' S1' C67' F3' 57.7(10)
O3' S1' C67' F1' 55.2(11)
O1' S1' C67' F1' 176.2(10)
O2' S1' C67' F1' -63.5(10)
O3' S1' C67' F2' -62.5(10)
O1' S1' C67' F2' 58.5(9)
O2' S1' C67' F2' 178.8(9)
O1" S1" C67" F2" -62(3)
O3" S1" C67" F2" 61(3)
O2" S1" C67" F2" 179(2)
O1" S1" C67" F1" 173(3)
O3" S1" C67" F1" -65(3)
O2" S1" C67" F1" 53(3)
O1" S1" C67" F3" 56(3)
O3" S1" C67" F3" 179(3)
O2" S1" C67" F3" -63(3)
